data_7104966
loop_
_publ_author_name
'Fianchini, Mauro'
'Dai, Huixiong'
'Dias, H V Rasika'

_publ_section_title
;
 Organometallic wheels based on coinage metal ions and norbornene:
 syntheses and structural characterization of
 [M(norbornene)(3)][SbF(6)] (M = Au, Ag, Cu).
;
_journal_issue 42
_journal_name_full 'Chemical communications (Cambridge, England)'
_journal_page_first 6373
_journal_page_last 6375
_journal_paper_doi 10.1039/b915076e
_journal_year 2009
_chemical_formula_sum 'C21 H30 Cu F6 Sb'
_chemical_formula_weight 581.74
_chemical_name_common Cu(C7H10)3SbF6
_chemical_name_systematic
;
?
;
_space_group_IT_number 146
_symmetry_cell_setting hexagonal
_symmetry_space_group_name_Hall 'R 3'
_symmetry_space_group_name_H-M 'R 3 :H'
_atom_sites_solution_hydrogens geom
_atom_sites_solution_primary direct
_atom_sites_solution_secondary difmap
_audit_creation_method SHELXL-97
_cell_angle_alpha 90.00
_cell_angle_beta 90.00
_cell_angle_gamma 120.00
_cell_formula_units_Z 3
_cell_length_a 11.3580(3)
_cell_length_b 11.3580(3)
_cell_length_c 14.0341(7)
_cell_measurement_reflns_used 5044
_cell_measurement_temperature 100(2)
_cell_measurement_theta_max 28.29
_cell_measurement_theta_min 2.53
_cell_volume 1567.90(10)
_computing_cell_refinement 'Bruker SAINT'
_computing_data_collection 'Bruker APEX2'
_computing_data_reduction 'Bruker SAINT'
_computing_molecular_graphics 'Bruker SHELXTL'
_computing_publication_material 'Bruker SHELXTL'
_computing_structure_refinement 'SHELXL-97 (Sheldrick, 1997)'
_computing_structure_solution 'SHELXS-97 (Sheldrick, 1990)'
_diffrn_ambient_temperature 100(2)
_diffrn_measured_fraction_theta_full 0.999
_diffrn_measured_fraction_theta_max 0.999
_diffrn_measurement_device_type 'Bruker APEX-II CCD'
_diffrn_measurement_method '\f and \w scans'
_diffrn_radiation_monochromator graphite
_diffrn_radiation_source 'fine-focus sealed tube'
_diffrn_radiation_type MoK\a
_diffrn_radiation_wavelength 0.71073
_diffrn_reflns_av_R_equivalents 0.0329
_diffrn_reflns_av_sigmaI/netI 0.0345
_diffrn_reflns_limit_h_max 15
_diffrn_reflns_limit_h_min -15
_diffrn_reflns_limit_k_max 15
_diffrn_reflns_limit_k_min -14
_diffrn_reflns_limit_l_max 18
_diffrn_reflns_limit_l_min -18
_diffrn_reflns_number 4876
_diffrn_reflns_theta_full 28.29
_diffrn_reflns_theta_max 28.29
_diffrn_reflns_theta_min 2.53
_diffrn_standards_number 0
_exptl_absorpt_coefficient_mu 2.367
_exptl_absorpt_correction_T_max 0.7643
_exptl_absorpt_correction_T_min 0.7484
_exptl_absorpt_correction_type multi-scan
_exptl_absorpt_process_details SADABS
_exptl_crystal_colour colorless
_exptl_crystal_density_diffrn 1.848
_exptl_crystal_density_method 'not measured'
_exptl_crystal_description parallelpipe
_exptl_crystal_F_000 870
_exptl_crystal_size_max 0.13
_exptl_crystal_size_mid 0.13
_exptl_crystal_size_min 0.12
_refine_diff_density_max 0.830
_refine_diff_density_min -0.953
_refine_diff_density_rms 0.112
_refine_ls_abs_structure_details 'Flack H D (1983), Acta Cryst. A39, 876-881'
_refine_ls_abs_structure_Flack 0.00(3)
_refine_ls_extinction_method none
_refine_ls_goodness_of_fit_ref 1.129
_refine_ls_hydrogen_treatment mixed
_refine_ls_matrix_type full
_refine_ls_number_parameters 95
_refine_ls_number_reflns 1723
_refine_ls_number_restraints 1
_refine_ls_restrained_S_all 1.129
_refine_ls_R_factor_all 0.0276
_refine_ls_R_factor_gt 0.0276
_refine_ls_shift/su_max 0.000
_refine_ls_shift/su_mean 0.000
_refine_ls_structure_factor_coef Fsqd
_refine_ls_weighting_details 'calc w=1/[\s^2^(Fo^2^)+(0.0233P)^2^+10.8780P] where P=(Fo^2^+2Fc^2^)/3'
_refine_ls_weighting_scheme calc
_refine_ls_wR_factor_gt 0.0731
_refine_ls_wR_factor_ref 0.0731
_reflns_number_gt 1722
_reflns_number_total 1723
_reflns_threshold_expression >2sigma(I)
_cod_data_source_file b915076e.txt
_cod_data_source_block dias591s
_cod_depositor_comments
;
The following automatic conversions were performed:
'_symmetry_cell_setting' value 'Hexagonal' changed to 'hexagonal'
according to '/home/saulius/struct/CIF-dictionaries/cif_core.dic'
dictionary named 'cif_core.dic' version 2.4.1 from 2010-06-29.

Automatic conversion script
Id: cif_fix_enum 1527 2010-12-29 10:47:43Z saulius 
;
_cod_original_sg_symbol_H-M R3
_cod_database_code 7104966

loop_
_symmetry_equiv_pos_as_xyz
'x, y, z'
'-y, x-y, z'
'-x+y, -x, z'
'x+2/3, y+1/3, z+1/3'
'-y+2/3, x-y+1/3, z+1/3'
'-x+y+2/3, -x+1/3, z+1/3'
'x+1/3, y+2/3, z+2/3'
'-y+1/3, x-y+2/3, z+2/3'
'-x+y+1/3, -x+2/3, z+2/3'

loop_
_atom_site_label
_atom_site_type_symbol
_atom_site_fract_x
_atom_site_fract_y
_atom_site_fract_z
_atom_site_U_iso_or_equiv
_atom_site_adp_type
_atom_site_occupancy
_atom_site_symmetry_multiplicity
_atom_site_calc_flag
_atom_site_refinement_flags
_atom_site_disorder_assembly
_atom_site_disorder_group
Cu Cu 0.3333 0.6667 0.25592(6) 0.0174(2) Uani 1 3 d S . .
Sb Sb 0.3333 0.6667 0.9611 0.01540(11) Uani 1 3 d S . .
C1 C 0.3352(4) 0.4742(4) 0.2593(3) 0.0190(8) Uani 1 1 d . . .
C2 C 0.4645(5) 0.5771(5) 0.2378(3) 0.0205(9) Uani 1 1 d . . .
C3 C 0.5564(4) 0.5911(4) 0.3202(3) 0.0203(8) Uani 1 1 d . . .
H3 H 0.6440 0.6792 0.3252 0.024 Uiso 1 1 calc R . .
C4 C 0.5665(5) 0.4589(5) 0.3160(4) 0.0225(9) Uani 1 1 d . . .
H4A H 0.5932 0.4453 0.2515 0.027 Uiso 1 1 calc R . .
H4B H 0.6331 0.4622 0.3629 0.027 Uiso 1 1 calc R . .
C5 C 0.4206(4) 0.3450(4) 0.3409(3) 0.0217(8) Uani 1 1 d . . .
H5A H 0.4202 0.2951 0.3988 0.026 Uiso 1 1 calc R . .
H5B H 0.3796 0.2799 0.2876 0.026 Uiso 1 1 calc R . .
C6 C 0.3435(4) 0.4239(4) 0.3582(3) 0.0209(8) Uani 1 1 d . . .
H6 H 0.2561 0.3745 0.3944 0.025 Uiso 1 1 calc R . .
C7 C 0.4562(4) 0.5539(5) 0.4043(3) 0.0215(8) Uani 1 1 d . . .
H7A H 0.4911 0.5360 0.4640 0.026 Uiso 1 1 calc R . .
H7B H 0.4285 0.6228 0.4155 0.026 Uiso 1 1 calc R . .
F1 F 0.4878(4) 0.7423(4) 1.0407(2) 0.0310(8) Uani 1 1 d . . .
F2 F 0.4136(4) 0.8227(4) 0.8853(2) 0.0350(8) Uani 1 1 d . . .
H1 H 0.259(8) 0.425(8) 0.217(5) 0.050 Uiso 1 1 d . . .
H2 H 0.517(10) 0.631(9) 0.185(7) 0.07(3) Uiso 1 1 d . . .

loop_
_atom_site_aniso_label
_atom_site_aniso_U_11
_atom_site_aniso_U_22
_atom_site_aniso_U_33
_atom_site_aniso_U_23
_atom_site_aniso_U_13
_atom_site_aniso_U_12
Cu 0.0181(3) 0.0181(3) 0.0159(4) 0.000 0.000 0.00903(14)
Sb 0.01624(13) 0.01624(13) 0.01371(18) 0.000 0.000 0.00812(7)
C1 0.019(2) 0.0203(19) 0.0202(18) -0.0022(15) -0.0017(15) 0.0120(16)
C2 0.031(2) 0.0161(19) 0.019(2) 0.0030(15) 0.0042(17) 0.0150(18)
C3 0.0168(18) 0.0217(19) 0.023(2) 0.0005(15) 0.0007(15) 0.0098(16)
C4 0.019(2) 0.020(2) 0.029(2) 0.0082(17) 0.0036(17) 0.0097(18)
C5 0.024(2) 0.0210(19) 0.024(2) 0.0041(15) 0.0037(16) 0.0149(17)
C6 0.0188(19) 0.022(2) 0.0231(19) 0.0040(16) 0.0025(15) 0.0112(16)
C7 0.023(2) 0.025(2) 0.0179(18) -0.0003(15) -0.0008(15) 0.0128(17)
F1 0.0239(17) 0.039(2) 0.0264(17) -0.0029(15) -0.0075(13) 0.0127(15)
F2 0.046(2) 0.0242(18) 0.0276(18) 0.0148(14) 0.0069(17) 0.0120(16)

loop_
_atom_type_symbol
_atom_type_description
_atom_type_scat_dispersion_real
_atom_type_scat_dispersion_imag
_atom_type_scat_source
C C 0.0033 0.0016 'International Tables Vol C Tables 4.2.6.8 and 6.1.1.4'
H H 0.0000 0.0000 'International Tables Vol C Tables 4.2.6.8 and 6.1.1.4'
F F 0.0171 0.0103 'International Tables Vol C Tables 4.2.6.8 and 6.1.1.4'
Cu Cu 0.3201 1.2651 'International Tables Vol C Tables 4.2.6.8 and 6.1.1.4'
Sb Sb -0.5866 1.5461 'International Tables Vol C Tables 4.2.6.8 and 6.1.1.4'

loop_
_geom_angle_atom_site_label_1
_geom_angle_atom_site_label_2
_geom_angle_atom_site_label_3
_geom_angle
_geom_angle_site_symmetry_1
_geom_angle_site_symmetry_3
_geom_angle_publ_flag
C1 Cu C1 119.953(9) 3_565 2_665 ?
C1 Cu C1 119.953(9) 3_565 . ?
C1 Cu C1 119.953(9) 2_665 . ?
C1 Cu C2 36.53(16) 3_565 3_565 ?
C1 Cu C2 155.22(16) 2_665 3_565 ?
C1 Cu C2 84.45(16) . 3_565 ?
C1 Cu C2 84.45(16) 3_565 2_665 ?
C1 Cu C2 36.53(16) 2_665 2_665 ?
C1 Cu C2 155.22(16) . 2_665 ?
C2 Cu C2 118.69(5) 3_565 2_665 ?
C1 Cu C2 155.22(16) 3_565 . ?
C1 Cu C2 84.45(16) 2_665 . ?
C1 Cu C2 36.53(16) . . ?
C2 Cu C2 118.69(5) 3_565 . ?
C2 Cu C2 118.69(5) 2_665 . ?
F2 Sb F2 90.75(16) 2_665 . ?
F2 Sb F2 90.75(16) 2_665 3_565 ?
F2 Sb F2 90.75(16) . 3_565 ?
F2 Sb F1 90.19(18) 2_665 2_665 ?
F2 Sb F1 90.55(18) . 2_665 ?
F2 Sb F1 178.39(19) 3_565 2_665 ?
F2 Sb F1 178.39(19) 2_665 . ?
F2 Sb F1 90.19(18) . . ?
F2 Sb F1 90.55(18) 3_565 . ?
F1 Sb F1 88.49(16) 2_665 . ?
F2 Sb F1 90.55(18) 2_665 3_565 ?
F2 Sb F1 178.4(2) . 3_565 ?
F2 Sb F1 90.19(18) 3_565 3_565 ?
F1 Sb F1 88.49(16) 2_665 3_565 ?
F1 Sb F1 88.49(16) . 3_565 ?
C2 C1 C6 106.2(4) . . ?
C2 C1 Cu 71.8(2) . . ?
C6 C1 Cu 115.2(3) . . ?
C2 C1 H1 128(4) . . ?
C6 C1 H1 124(4) . . ?
Cu C1 H1 96(5) . . ?
C1 C2 C3 108.0(4) . . ?
C1 C2 Cu 71.7(2) . . ?
C3 C2 Cu 117.1(3) . . ?
C1 C2 H2 140(6) . . ?
C3 C2 H2 111(6) . . ?
Cu C2 H2 98(6) . . ?
C2 C3 C7 100.4(3) . . ?
C2 C3 C4 104.4(4) . . ?
C7 C3 C4 99.4(3) . . ?
C2 C3 H3 116.7 . . ?
C7 C3 H3 116.7 . . ?
C4 C3 H3 116.7 . . ?
C5 C4 C3 103.4(3) . . ?
C5 C4 H4A 111.1 . . ?
C3 C4 H4A 111.1 . . ?
C5 C4 H4B 111.1 . . ?
C3 C4 H4B 111.1 . . ?
H4A C4 H4B 109.0 . . ?
C4 C5 C6 103.3(3) . . ?
C4 C5 H5A 111.1 . . ?
C6 C5 H5A 111.1 . . ?
C4 C5 H5B 111.1 . . ?
C6 C5 H5B 111.1 . . ?
H5A C5 H5B 109.1 . . ?
C1 C6 C7 101.6(3) . . ?
C1 C6 C5 103.4(3) . . ?
C7 C6 C5 100.5(3) . . ?
C1 C6 H6 116.3 . . ?
C7 C6 H6 116.3 . . ?
C5 C6 H6 116.3 . . ?
C6 C7 C3 95.0(3) . . ?
C6 C7 H7A 112.7 . . ?
C3 C7 H7A 112.7 . . ?
C6 C7 H7B 112.7 . . ?
C3 C7 H7B 112.7 . . ?
H7A C7 H7B 110.2 . . ?

loop_
_geom_bond_atom_site_label_1
_geom_bond_atom_site_label_2
_geom_bond_distance
_geom_bond_site_symmetry_2
_geom_bond_publ_flag
Cu C1 2.197(4) 3_565 ?
Cu C1 2.197(4) 2_665 ?
Cu C1 2.197(4) . ?
Cu C2 2.199(4) 3_565 ?
Cu C2 2.199(4) 2_665 ?
Cu C2 2.199(4) . ?
Sb F2 1.867(3) 2_665 ?
Sb F2 1.867(3) . ?
Sb F2 1.867(3) 3_565 ?
Sb F1 1.886(3) 2_665 ?
Sb F1 1.886(3) . ?
Sb F1 1.886(3) 3_565 ?
C1 C2 1.378(6) . ?
C1 C6 1.522(6) . ?
C1 H1 0.97(8) . ?
C2 C3 1.511(6) . ?
C2 H2 0.96(9) . ?
C3 C7 1.545(6) . ?
C3 C4 1.564(6) . ?
C3 H3 1.0000 . ?
C4 C5 1.548(6) . ?
C4 H4A 0.9900 . ?
C4 H4B 0.9900 . ?
C5 C6 1.554(6) . ?
C5 H5A 0.9900 . ?
C5 H5B 0.9900 . ?
C6 C7 1.532(6) . ?
C6 H6 1.0000 . ?
C7 H7A 0.9900 . ?
C7 H7B 0.9900 . ?
